data_1534599
loop_
_publ_author_name
'Glaser, J.'

_publ_section_title
;
 Neue Verbindungen im System Ca/Ni/Si
;
_journal_name_full 'Zeitschrift fuer Anorganische und Allgemeine Chemie'
_journal_page_first 1946
_journal_page_last 1950
_journal_volume 628
_journal_year 2002
_chemical_formula_sum 'Ca3 Ni3 Si2'
_space_group_IT_number 62
_symmetry_space_group_name_Hall '-P 2ac 2n'
_symmetry_space_group_name_H-M 'P n m a'
_cell_angle_alpha 90
_cell_angle_beta 90
_cell_angle_gamma 90
_cell_formula_units_Z 4
_cell_length_a 9.2659
_cell_length_b 3.9669
_cell_length_c 18.1406
_cell_volume 666.792
_citation_journal_id_ASTM ZAACAB
_cod_data_source_file Glaser_ZAACAB_2002_592.cif
_cod_data_source_block Ca3Ni3Si2
_cod_original_cell_volume 666.7922
_cod_database_code 1534599

loop_
_symmetry_equiv_pos_as_xyz
x,y,z
-x+1/2,-y,z+1/2
x+1/2,-y+1/2,-z+1/2
-x,y+1/2,-z
-x,-y,-z
x-1/2,y,-z-1/2
-x-1/2,y-1/2,z-1/2
x,-y-1/2,z

loop_
_atom_site_label
_atom_site_type_symbol
_atom_site_fract_x
_atom_site_fract_y
_atom_site_fract_z
_atom_site_occupancy
_atom_site_U_iso_or_equiv
Ca1 Ca 0.10895 0.25 0.56918 1 0.0
Ni2 Ni 0.30576 0.25 0.30818 1 0.0
Si2 Si 0.62565 0.25 0.10629 1 0.0
Ca2 Ca 0.1407 0.25 0.9338 1 0.0
Ni1 Ni 0.44602 0.25 0.19229 1 0.0
Si1 Si 0.1218 0.25 0.75037 1 0.0
Ni3 Ni 0.8734 0.25 0.68489 1 0.0
Ca3 Ca 0.12514 0.25 0.18091 1 0.0
